data_7029560
loop_
_publ_author_name
'Beattie, J. W.'
'White, D. S.'
'Bheemaraju, A.'
'Martin, P. D.'
'Groysman, S.'

_publ_section_title
;
 Recyclable chemosensor for oxalate based on bimetallic complexes of a
 dinucleating bis(iminopyridine) ligand.
;
_journal_issue 21
_journal_name_full 'Dalton transactions (Cambridge, England : 2003)'
_journal_page_first 7979
_journal_page_last 7986
_journal_paper_doi 10.1039/c4dt00577e
_journal_volume 43
_journal_year 2014
_chemical_formula_sum 'C57 H68 Br2 N7 Ni2 O5'
_chemical_formula_weight 1208.42
_chemical_name_systematic
;
 ?
;
_space_group_crystal_system triclinic
_space_group_IT_number 2
_space_group_name_Hall '-P 1'
_space_group_name_H-M_alt 'P -1'
_symmetry_space_group_name_Hall '-P 1'
_symmetry_space_group_name_H-M 'P -1'
_atom_sites_solution_hydrogens geom
_audit_creation_method SHELXL-2013
_cell_angle_alpha 112.722(6)
_cell_angle_beta 93.496(6)
_cell_angle_gamma 95.234(6)
_cell_formula_units_Z 2
_cell_length_a 11.7116(15)
_cell_length_b 15.739(2)
_cell_length_c 17.852(2)
_cell_measurement_temperature 100(2)
_cell_volume 3006.0(7)
_computing_structure_refinement 'SHELXL-2013 (Sheldrick, 2013)'
_diffrn_ambient_temperature 100(2)
_diffrn_measured_fraction_theta_full 0.989
_diffrn_measured_fraction_theta_max 0.980
_diffrn_radiation_type MoK\a
_diffrn_radiation_wavelength 0.71073
_diffrn_reflns_av_R_equivalents 0.0483
_diffrn_reflns_av_unetI/netI 0.0440
_diffrn_reflns_Laue_measured_fraction_full 0.989
_diffrn_reflns_Laue_measured_fraction_max 0.980
_diffrn_reflns_limit_h_max 14
_diffrn_reflns_limit_h_min -14
_diffrn_reflns_limit_k_max 19
_diffrn_reflns_limit_k_min -19
_diffrn_reflns_limit_l_max 22
_diffrn_reflns_limit_l_min -21
_diffrn_reflns_number 82761
_diffrn_reflns_point_group_measured_fraction_full 0.989
_diffrn_reflns_point_group_measured_fraction_max 0.980
_diffrn_reflns_theta_full 25.242
_diffrn_reflns_theta_max 26.858
_diffrn_reflns_theta_min 1.243
_exptl_absorpt_coefficient_mu 2.005
_exptl_crystal_density_diffrn 1.335
_exptl_crystal_F_000 1250
_exptl_crystal_size_max 0.400
_exptl_crystal_size_mid 0.150
_exptl_crystal_size_min 0.100
_refine_diff_density_max 1.597
_refine_diff_density_min -1.532
_refine_diff_density_rms 0.155
_refine_ls_extinction_method none
_refine_ls_goodness_of_fit_ref 1.061
_refine_ls_hydrogen_treatment constr
_refine_ls_matrix_type full
_refine_ls_number_parameters 705
_refine_ls_number_reflns 12667
_refine_ls_number_restraints 1115
_refine_ls_restrained_S_all 1.019
_refine_ls_R_factor_all 0.0711
_refine_ls_R_factor_gt 0.0480
_refine_ls_shift/su_max 0.028
_refine_ls_shift/su_mean 0.000
_refine_ls_structure_factor_coef Fsqd
_refine_ls_weighting_details
;
 w=1/[\s^2^(Fo^2^)+(0.0717P)^2^+5.6780P]
 where P=(Fo^2^+2Fc^2^)/3
;
_refine_ls_weighting_scheme calc
_refine_ls_wR_factor_gt 0.1267
_refine_ls_wR_factor_ref 0.1418
_reflns_Friedel_coverage 0.000
_reflns_number_gt 9789
_reflns_number_total 12667
_reflns_threshold_expression 'I > 2\s(I)'
_cod_data_source_file c4dt00577e2.cif
_cod_data_source_block sg70_0m
_cod_depositor_comments 'Adding full bibliography for 7029558--7029562.cif.'
_cod_original_cell_volume 3006.1(7)
_cod_database_code 7029560
_shelx_space_group_comment
;
The symmetry employed for this shelxl refinement is uniquely defined
by the following loop, which should always be used as a source of
symmetry information in preference to the above space-group names.
They are only intended as comments.
;
_shelx_estimated_absorpt_t_min 0.501
_shelx_estimated_absorpt_t_max 0.825
_shelxl_version_number 2013-2

loop_
_space_group_symop_operation_xyz
'x, y, z'
'-x, -y, -z'

loop_
_atom_site_label
_atom_site_type_symbol
_atom_site_fract_x
_atom_site_fract_y
_atom_site_fract_z
_atom_site_U_iso_or_equiv
_atom_site_adp_type
_atom_site_occupancy
_atom_site_site_symmetry_order
_atom_site_calc_flag
_atom_site_refinement_flags_posn
_atom_site_refinement_flags_adp
_atom_site_refinement_flags_occupancy
_atom_site_disorder_assembly
_atom_site_disorder_group
Br2 Br 0.39944(3) 0.62517(3) 0.28709(2) 0.02329(11) Uani 1 1 d . U . . .
Br1 Br 0.05934(3) 0.15742(3) 0.43893(3) 0.03182(12) Uani 1 1 d . U . . .
Ni1 Ni 0.24935(4) 0.55752(3) 0.34244(3) 0.01630(11) Uani 1 1 d . U . . .
Ni2 Ni 0.22238(4) 0.25879(3) 0.41782(3) 0.02148(12) Uani 1 1 d . U . . .
N5 N 0.1804(4) 0.1877(3) 0.2915(2) 0.0394(9) Uani 1 1 d . U . . .
O1 O 0.3446(2) 0.34775(17) 0.39672(16) 0.0218(5) Uani 1 1 d . U . . .
O3 O 0.3551(2) 0.47298(17) 0.36543(16) 0.0218(5) Uani 1 1 d . U . . .
O2 O 0.1186(2) 0.35572(17) 0.40891(15) 0.0196(5) Uani 1 1 d . U . . .
O4 O 0.1299(2) 0.47481(16) 0.36937(15) 0.0187(5) Uani 1 1 d . U . . .
N3 N 0.2363(3) 0.6753(2) 0.44130(18) 0.0189(6) Uani 1 1 d . U . . .
N1 N 0.2607(3) 0.3174(2) 0.54297(19) 0.0210(6) Uani 1 1 d . U . . .
N2 N 0.3550(3) 0.1769(2) 0.43196(18) 0.0197(6) Uani 1 1 d . U . . .
N4 N 0.1161(2) 0.6083(2) 0.29473(18) 0.0174(6) Uani 1 1 d . U . . .
C47 C 0.1017(8) 0.1869(8) -0.0861(6) 0.189(7) Uani 1 1 d . U . . .
H47A H 0.1336 0.1550 -0.1378 0.283 Uiso 1 1 calc R U . . .
H47B H 0.0418 0.2229 -0.0947 0.283 Uiso 1 1 calc R U . . .
H47C H 0.0681 0.1410 -0.0665 0.283 Uiso 1 1 calc R U . . .
C58 C 0.2911(6) 0.2191(5) -0.0040(5) 0.100(3) Uani 1 1 d . U . . .
H58A H 0.2796 0.2037 0.0434 0.150 Uiso 1 1 calc R U . . .
H58B H 0.3528 0.2709 0.0110 0.150 Uiso 1 1 calc R U . . .
H58C H 0.3124 0.1649 -0.0485 0.150 Uiso 1 1 calc R U . . .
O5 O 0.3206(3) 0.0879(2) 0.6723(2) 0.0509(9) Uani 1 1 d . U . . .
N6 N 0.3290(4) 0.4092(3) 0.8456(3) 0.0512(11) Uani 1 1 d . U . . .
C28 C 0.3034(3) 0.7074(2) 0.5211(2) 0.0224(8) Uani 1 1 d . U . . .
H28A H 0.2798 0.7667 0.5583 0.027 Uiso 1 1 calc R U . . .
H28B H 0.3865 0.7178 0.5154 0.027 Uiso 1 1 calc R U . . .
C26 C 0.2819(3) 0.6345(2) 0.5552(2) 0.0192(7) Uani 1 1 d . U . . .
C25 C 0.1696(3) 0.6083(3) 0.5669(2) 0.0220(8) Uani 1 1 d . U . . .
H25 H 0.1095 0.6434 0.5625 0.026 Uiso 1 1 calc R U . . .
C24 C 0.1461(3) 0.5312(3) 0.5851(2) 0.0213(8) Uani 1 1 d . U . . .
H24 H 0.0695 0.5127 0.5924 0.026 Uiso 1 1 calc R U . . .
C50 C 0.2339(3) 0.4808(2) 0.5927(2) 0.0206(7) Uani 1 1 d . U . . .
C21 C 0.2052(3) 0.3911(3) 0.6021(2) 0.0261(8) Uani 1 1 d . U . . .
H21A H 0.2319 0.3986 0.6583 0.031 Uiso 1 1 calc R U . . .
H21B H 0.1205 0.3736 0.5933 0.031 Uiso 1 1 calc R U . . .
C8 C 0.4058(3) 0.1091(3) 0.3786(2) 0.0244(8) Uani 1 1 d . U . . .
C9 C 0.3692(4) 0.0675(3) 0.2890(2) 0.0311(9) Uani 1 1 d . U . . .
C10 C 0.2880(4) -0.0122(3) 0.2573(2) 0.0283(9) Uani 1 1 d . U . . .
C11 C 0.2683(4) -0.0586(3) 0.1728(3) 0.0363(10) Uani 1 1 d . U . . .
H11 H 0.2132 -0.1124 0.1506 0.044 Uiso 1 1 calc R U . . .
C12 C 0.3262(5) -0.0292(3) 0.1196(3) 0.0479(13) Uani 1 1 d . U . . .
C17 C 0.3095(6) -0.0833(4) 0.0275(3) 0.0673(17) Uani 1 1 d . U . . .
H17 H 0.2323 -0.1194 0.0216 0.081 Uiso 1 1 calc R U . A 1
C18 C 0.3822(6) -0.1603(4) 0.0018(3) 0.0680(17) Uani 1 1 d . U . . .
H18A H 0.3699 -0.1937 -0.0577 0.102 Uiso 1 1 calc R U . . .
H18B H 0.3611 -0.2031 0.0279 0.102 Uiso 1 1 calc R U . . .
H18C H 0.4636 -0.1349 0.0182 0.102 Uiso 1 1 calc R U . . .
C13 C 0.4019(6) 0.0503(4) 0.1526(3) 0.0648(17) Uani 1 1 d . U . . .
H13 H 0.4397 0.0724 0.1169 0.078 Uiso 1 1 calc R U . . .
C14 C 0.4259(5) 0.1002(3) 0.2363(3) 0.0554(15) Uani 1 1 d . U . . .
C54 C 0.5160(8) 0.1858(4) 0.2681(3) 0.093(3) Uani 1 1 d . U . . .
H54 H 0.5120 0.2171 0.3283 0.111 Uiso 1 1 calc R U . . .
C20 C 0.4875(10) 0.2558(5) 0.2305(4) 0.141(4) Uani 1 1 d . U . . .
H20A H 0.5408 0.3132 0.2568 0.211 Uiso 1 1 calc R U . . .
H20B H 0.4082 0.2696 0.2389 0.211 Uiso 1 1 calc R U . . .
H20C H 0.4954 0.2290 0.1718 0.211 Uiso 1 1 calc R U . . .
C55 C 0.6352(8) 0.1585(6) 0.2564(4) 0.128(3) Uani 1 1 d . U . . .
H55A H 0.6516 0.1207 0.2875 0.193 Uiso 1 1 calc R U . . .
H55B H 0.6915 0.2144 0.2757 0.193 Uiso 1 1 calc R U . . .
H55C H 0.6403 0.1224 0.1983 0.193 Uiso 1 1 calc R U . . .
C15 C 0.2265(3) -0.0473(3) 0.3136(3) 0.0296(9) Uani 1 1 d . U . . .
H15 H 0.2354 0.0043 0.3690 0.036 Uiso 1 1 calc R U . . .
C16 C 0.2809(4) -0.1284(3) 0.3215(3) 0.0382(11) Uani 1 1 d . U . . .
H16A H 0.2700 -0.1813 0.2686 0.057 Uiso 1 1 calc R U . . .
H16B H 0.2442 -0.1462 0.3621 0.057 Uiso 1 1 calc R U . . .
H16C H 0.3636 -0.1098 0.3390 0.057 Uiso 1 1 calc R U . . .
C52 C 0.0970(4) -0.0759(3) 0.2865(3) 0.0452(12) Uani 1 1 d . U . . .
H52A H 0.0641 -0.0262 0.2758 0.068 Uiso 1 1 calc R U . . .
H52B H 0.0588 -0.0871 0.3298 0.068 Uiso 1 1 calc R U . . .
H52C H 0.0854 -0.1328 0.2367 0.068 Uiso 1 1 calc R U . . .
C7 C 0.4948(3) 0.0705(3) 0.4047(2) 0.0271(8) Uani 1 1 d . U . . .
H7 H 0.5315 0.0242 0.3658 0.033 Uiso 1 1 calc R U . . .
C6 C 0.5297(3) 0.0997(3) 0.4870(2) 0.0265(8) Uani 1 1 d . U . . .
H6 H 0.5896 0.0732 0.5052 0.032 Uiso 1 1 calc R U . . .
C5 C 0.4758(3) 0.1680(2) 0.5423(2) 0.0225(8) Uani 1 1 d . U . . .
H5 H 0.4969 0.1886 0.5993 0.027 Uiso 1 1 calc R U . . .
C3 C 0.3910(3) 0.2055(2) 0.5129(2) 0.0206(7) Uani 1 1 d . U . . .
C4 C 0.3357(3) 0.2806(3) 0.5698(2) 0.0224(8) Uani 1 1 d . U . . .
H4 H 0.3562 0.3016 0.6269 0.027 Uiso 1 1 calc R U . . .
C2 C 0.3029(3) 0.4113(2) 0.3833(2) 0.0178(7) Uani 1 1 d . U . . .
C1 C 0.1719(3) 0.4142(2) 0.3881(2) 0.0171(7) Uani 1 1 d . U . . .
C23 C 0.3473(3) 0.5114(3) 0.5872(2) 0.0239(8) Uani 1 1 d . U . . .
H23 H 0.4084 0.4800 0.5971 0.029 Uiso 1 1 calc R U . . .
C27 C 0.3705(3) 0.5872(3) 0.5676(2) 0.0220(8) Uani 1 1 d . U . . .
H27 H 0.4476 0.6072 0.5625 0.026 Uiso 1 1 calc R U . . .
C29 C 0.1558(3) 0.7205(2) 0.4319(2) 0.0211(8) Uani 1 1 d . U . . .
H29 H 0.1407 0.7752 0.4754 0.025 Uiso 1 1 calc R U . . .
C30 C 0.0868(3) 0.6861(2) 0.3525(2) 0.0193(7) Uani 1 1 d . U . . .
C33 C -0.0357(3) 0.6170(3) 0.2036(2) 0.0257(8) Uani 1 1 d . U . . .
H33 H -0.0782 0.5913 0.1512 0.031 Uiso 1 1 calc R U . . .
C32 C -0.0653(3) 0.6963(3) 0.2631(3) 0.0278(9) Uani 1 1 d . U . . .
H32 H -0.1276 0.7258 0.2518 0.033 Uiso 1 1 calc R U . . .
C31 C -0.0029(3) 0.7324(3) 0.3393(2) 0.0235(8) Uani 1 1 d . U . . .
H31 H -0.0208 0.7871 0.3813 0.028 Uiso 1 1 calc R U . . .
C34 C 0.0906(3) 0.4897(3) 0.1563(2) 0.0229(8) Uani 1 1 d . U . . .
C35 C 0.1653(3) 0.4985(3) 0.1002(2) 0.0269(8) Uani 1 1 d . U . . .
C36 C 0.1947(4) 0.4180(3) 0.0402(3) 0.0368(10) Uani 1 1 d . U . . .
H36 H 0.2462 0.4232 0.0026 0.044 Uiso 1 1 calc R U . . .
C37 C 0.1507(4) 0.3316(3) 0.0344(3) 0.0403(11) Uani 1 1 d . U . . .
C46 C 0.1868(5) 0.2448(4) -0.0300(4) 0.0660(18) Uani 1 1 d . U . . .
H46 H 0.2207 0.2749 -0.0651 0.079 Uiso 1 1 calc R U . . .
C38 C 0.0748(4) 0.3248(3) 0.0887(3) 0.0322(9) Uani 1 1 d . U . . .
H38 H 0.0433 0.2648 0.0837 0.039 Uiso 1 1 calc R U . . .
C39 C 0.0427(3) 0.4018(3) 0.1504(2) 0.0252(8) Uani 1 1 d . U . . .
C40 C -0.0464(3) 0.3924(3) 0.2063(2) 0.0253(8) Uani 1 1 d . U . . .
H40 H -0.0293 0.4474 0.2594 0.030 Uiso 1 1 calc R U . . .
C41 C -0.1690(4) 0.3930(3) 0.1711(3) 0.0328(9) Uani 1 1 d . U . . .
H41A H -0.1735 0.4508 0.1630 0.049 Uiso 1 1 calc R U . . .
H41B H -0.2239 0.3886 0.2091 0.049 Uiso 1 1 calc R U . . .
H41C H -0.1880 0.3400 0.1186 0.049 Uiso 1 1 calc R U . . .
C42 C -0.0430(4) 0.3056(3) 0.2243(3) 0.0391(11) Uani 1 1 d . U . . .
H42A H -0.0726 0.2507 0.1751 0.059 Uiso 1 1 calc R U . . .
H42B H -0.0908 0.3094 0.2684 0.059 Uiso 1 1 calc R U . . .
H42C H 0.0367 0.3010 0.2410 0.059 Uiso 1 1 calc R U . . .
C43 C 0.2086(4) 0.5931(3) 0.1018(3) 0.0320(9) Uani 1 1 d . U . . .
H43 H 0.2085 0.6398 0.1588 0.038 Uiso 1 1 calc R U . . .
C45 C 0.1265(4) 0.6190(4) 0.0456(3) 0.0471(13) Uani 1 1 d . U . . .
H45A H 0.1242 0.5737 -0.0107 0.071 Uiso 1 1 calc R U . . .
H45B H 0.1541 0.6810 0.0485 0.071 Uiso 1 1 calc R U . . .
H45C H 0.0489 0.6190 0.0633 0.071 Uiso 1 1 calc R U . . .
C44 C 0.3314(4) 0.6004(4) 0.0771(3) 0.0410(11) Uani 1 1 d . U . . .
H44A H 0.3841 0.5825 0.1116 0.062 Uiso 1 1 calc R U . . .
H44B H 0.3560 0.6645 0.0842 0.062 Uiso 1 1 calc R U . . .
H44C H 0.3323 0.5589 0.0198 0.062 Uiso 1 1 calc R U . . .
C80 C 0.4464(6) 0.1592(7) 0.7942(4) 0.105(3) Uani 1 1 d . U . . .
H80A H 0.4471 0.1041 0.8071 0.157 Uiso 1 1 calc R U . . .
H80B H 0.4576 0.2151 0.8450 0.157 Uiso 1 1 calc R U . . .
H80C H 0.5088 0.1615 0.7606 0.157 Uiso 1 1 calc R U . . .
C81 C 0.3409(6) 0.1549(5) 0.7515(4) 0.086(2) Uani 1 1 d . U . . .
H81A H 0.2787 0.1437 0.7830 0.103 Uiso 1 1 calc R U . . .
H81B H 0.3352 0.2163 0.7494 0.103 Uiso 1 1 calc R U . . .
C82 C 0.2151(5) 0.0834(5) 0.6294(4) 0.0689(18) Uani 1 1 d . U . . .
H82A H 0.2102 0.1436 0.6247 0.083 Uiso 1 1 calc R U . . .
H82B H 0.1523 0.0741 0.6613 0.083 Uiso 1 1 calc R U . . .
C83 C 0.1965(5) 0.0098(4) 0.5481(4) 0.0547(14) Uani 1 1 d . U . . .
H83A H 0.2557 0.0202 0.5150 0.082 Uiso 1 1 calc R U . . .
H83B H 0.1201 0.0097 0.5225 0.082 Uiso 1 1 calc R U . . .
H83C H 0.2013 -0.0502 0.5521 0.082 Uiso 1 1 calc R U . . .
C84 C 0.3880(4) 0.4715(4) 0.8482(3) 0.0462(12) Uani 1 1 d . U . . .
C85 C 0.4636(5) 0.5526(4) 0.8520(5) 0.0698(19) Uani 1 1 d . U . . .
H85A H 0.4718 0.5487 0.7965 0.105 Uiso 1 1 calc R U . . .
H85B H 0.5395 0.5543 0.8792 0.105 Uiso 1 1 calc R U . . .
H85C H 0.4301 0.6092 0.8827 0.105 Uiso 1 1 calc R U . . .
C56 C 0.287(3) -0.0398(11) -0.0222(7) 0.108(9) Uani 0.500(19) 1 d . U P B 1
H56A H 0.2607 -0.0859 -0.0774 0.163 Uiso 0.500(19) 1 calc R U P B 1
H56B H 0.3571 -0.0017 -0.0238 0.163 Uiso 0.500(19) 1 calc R U P B 1
H56C H 0.2266 0.0000 -0.0019 0.163 Uiso 0.500(19) 1 calc R U P B 1
C57 C 0.1946(14) -0.1036(19) -0.0090(9) 0.129(12) Uani 0.500(19) 1 d . U P B 2
H57A H 0.1554 -0.0480 0.0128 0.194 Uiso 0.500(19) 1 calc R U P B 2
H57B H 0.1545 -0.1535 0.0031 0.194 Uiso 0.500(19) 1 calc R U P B 2
H57C H 0.1942 -0.1234 -0.0682 0.194 Uiso 0.500(19) 1 calc R U P B 2
C96 C 0.0569(3) 0.5743(2) 0.2205(2) 0.0201(7) Uani 1 1 d . U . . .
C53 C 0.1270(7) 0.1412(5) 0.2284(4) 0.0451(18) Uani 0.7 1 d . U P C 3
C61 C 0.0558(10) 0.0800(8) 0.1496(7) 0.083(3) Uiso 0.7 1 d . U P C 3
C93 C 0.202(3) 0.155(3) 0.134(2) 0.132(12) Uiso 0.3 1 d . U P . .
C92 C 0.201(2) 0.1763(15) 0.2238(13) 0.061(5) Uiso 0.3 1 d . U P C .

loop_
_atom_site_aniso_label
_atom_site_aniso_U_11
_atom_site_aniso_U_22
_atom_site_aniso_U_33
_atom_site_aniso_U_23
_atom_site_aniso_U_13
_atom_site_aniso_U_12
Br2 0.01582(19) 0.0278(2) 0.0249(2) 0.01029(15) 0.00173(14) -0.00331(15)
Br1 0.0217(2) 0.0271(2) 0.0395(2) 0.00677(17) 0.00660(17) -0.00522(16)
Ni1 0.0103(2) 0.0183(2) 0.0197(2) 0.00709(18) 0.00076(17) 0.00130(17)
Ni2 0.0135(2) 0.0265(3) 0.0273(3) 0.0158(2) -0.00406(19) -0.00254(19)
N5 0.053(3) 0.035(2) 0.0298(19) 0.0116(16) -0.0041(17) 0.0117(18)
O1 0.0116(12) 0.0236(13) 0.0332(14) 0.0148(11) -0.0002(11) 0.0019(10)
O3 0.0105(12) 0.0242(13) 0.0349(15) 0.0159(11) 0.0042(11) 0.0030(10)
O2 0.0115(12) 0.0239(13) 0.0237(13) 0.0112(11) -0.0011(10) -0.0022(10)
O4 0.0115(12) 0.0205(12) 0.0251(13) 0.0103(10) -0.0010(10) 0.0022(10)
N3 0.0133(15) 0.0199(15) 0.0229(15) 0.0083(12) 0.0033(12) -0.0009(12)
N1 0.0148(15) 0.0216(15) 0.0271(16) 0.0118(13) -0.0002(12) -0.0036(12)
N2 0.0197(16) 0.0179(14) 0.0201(15) 0.0089(12) -0.0044(12) -0.0068(12)
N4 0.0113(14) 0.0208(15) 0.0236(15) 0.0122(12) 0.0042(12) 0.0019(11)
C47 0.107(7) 0.194(10) 0.108(7) -0.115(7) -0.055(5) 0.081(7)
C58 0.068(5) 0.072(5) 0.107(6) -0.029(4) -0.008(4) 0.043(4)
O5 0.0349(19) 0.053(2) 0.056(2) 0.0122(17) 0.0014(16) 0.0044(16)
N6 0.030(2) 0.057(3) 0.060(3) 0.015(2) 0.006(2) 0.009(2)
C28 0.0193(19) 0.0198(18) 0.0213(18) 0.0029(14) -0.0024(15) -0.0048(15)
C26 0.0134(18) 0.0222(18) 0.0163(17) 0.0022(14) 0.0018(14) -0.0007(14)
C25 0.0137(18) 0.0274(19) 0.0209(18) 0.0056(15) -0.0002(14) 0.0018(15)
C24 0.0105(17) 0.0306(19) 0.0201(18) 0.0071(15) 0.0037(14) 0.0004(15)
C50 0.0155(18) 0.0233(18) 0.0195(18) 0.0049(14) 0.0021(14) 0.0000(14)
C21 0.0166(19) 0.033(2) 0.030(2) 0.0141(17) 0.0056(16) 0.0012(16)
C8 0.025(2) 0.0208(18) 0.0252(19) 0.0095(15) -0.0001(16) -0.0074(15)
C9 0.042(3) 0.0233(19) 0.0227(19) 0.0051(16) -0.0004(17) -0.0039(17)
C10 0.026(2) 0.0223(19) 0.030(2) 0.0062(16) -0.0105(17) 0.0002(16)
C11 0.042(3) 0.024(2) 0.034(2) 0.0053(17) -0.0135(19) 0.0020(18)
C12 0.071(4) 0.036(2) 0.025(2) 0.0014(19) -0.010(2) 0.008(2)
C17 0.094(5) 0.059(3) 0.026(2) -0.007(2) -0.014(3) 0.020(3)
C18 0.100(5) 0.059(4) 0.033(3) 0.003(2) 0.009(3) 0.020(3)
C13 0.110(5) 0.050(3) 0.020(2) 0.004(2) 0.009(3) -0.015(3)
C14 0.088(4) 0.040(3) 0.023(2) 0.0022(19) 0.009(2) -0.023(3)
C54 0.164(6) 0.060(4) 0.022(2) -0.003(2) 0.024(3) -0.065(4)
C20 0.305(12) 0.053(4) 0.039(3) 0.004(3) 0.055(5) -0.063(5)
C55 0.127(6) 0.146(7) 0.044(4) -0.015(4) 0.031(4) -0.101(5)
C15 0.023(2) 0.0234(19) 0.037(2) 0.0098(17) -0.0092(17) -0.0053(16)
C16 0.029(2) 0.032(2) 0.055(3) 0.023(2) -0.014(2) -0.0036(18)
C52 0.026(2) 0.027(2) 0.074(4) 0.016(2) -0.013(2) -0.0058(18)
C7 0.025(2) 0.0215(19) 0.030(2) 0.0062(16) 0.0025(16) -0.0044(16)
C6 0.021(2) 0.0217(19) 0.036(2) 0.0127(17) -0.0032(17) -0.0021(15)
C5 0.022(2) 0.0208(18) 0.0240(19) 0.0105(15) -0.0037(15) -0.0053(15)
C3 0.0179(19) 0.0208(17) 0.0237(18) 0.0117(15) -0.0028(15) -0.0044(14)
C4 0.0202(19) 0.0252(19) 0.0212(18) 0.0100(15) -0.0001(15) -0.0029(15)
C2 0.0122(17) 0.0200(17) 0.0200(17) 0.0072(14) -0.0016(14) 0.0008(14)
C1 0.0126(17) 0.0201(17) 0.0148(16) 0.0039(14) -0.0025(13) -0.0010(14)
C23 0.0115(18) 0.0279(19) 0.029(2) 0.0078(16) 0.0025(15) 0.0012(15)
C27 0.0091(17) 0.0253(19) 0.0268(19) 0.0059(15) 0.0016(14) -0.0022(14)
C29 0.0180(19) 0.0182(17) 0.0251(19) 0.0064(15) 0.0061(15) 0.0001(14)
C30 0.0150(18) 0.0190(17) 0.0267(18) 0.0119(15) 0.0046(14) 0.0020(14)
C33 0.0174(19) 0.030(2) 0.034(2) 0.0181(17) -0.0017(16) 0.0024(16)
C32 0.022(2) 0.030(2) 0.041(2) 0.0242(18) 0.0048(17) 0.0072(16)
C31 0.0192(19) 0.0221(18) 0.035(2) 0.0158(16) 0.0087(16) 0.0035(15)
C34 0.0156(18) 0.0289(19) 0.0231(18) 0.0098(15) -0.0048(14) 0.0034(15)
C35 0.0156(19) 0.039(2) 0.0225(19) 0.0097(16) -0.0031(15) 0.0030(16)
C36 0.020(2) 0.051(3) 0.027(2) 0.0026(19) -0.0018(17) 0.0032(19)
C37 0.026(2) 0.044(2) 0.033(2) -0.0042(19) -0.0049(18) 0.0110(19)
C46 0.050(3) 0.057(3) 0.057(3) -0.017(3) 0.004(3) 0.021(3)
C38 0.030(2) 0.027(2) 0.033(2) 0.0041(17) -0.0053(17) 0.0073(17)
C39 0.021(2) 0.0270(19) 0.027(2) 0.0117(16) -0.0074(15) 0.0057(16)
C40 0.029(2) 0.0211(18) 0.027(2) 0.0118(16) -0.0027(16) -0.0007(16)
C41 0.024(2) 0.039(2) 0.040(2) 0.022(2) 0.0022(18) -0.0003(18)
C42 0.057(3) 0.025(2) 0.035(2) 0.0156(18) -0.009(2) -0.003(2)
C43 0.024(2) 0.045(2) 0.027(2) 0.0164(19) -0.0003(17) -0.0026(18)
C45 0.033(3) 0.068(3) 0.052(3) 0.042(3) -0.009(2) -0.007(2)
C44 0.028(2) 0.063(3) 0.032(2) 0.021(2) 0.0051(19) -0.005(2)
C80 0.048(4) 0.174(8) 0.052(4) -0.002(4) -0.005(3) 0.033(5)
C81 0.071(4) 0.078(5) 0.071(4) -0.013(3) -0.005(3) 0.023(4)
C82 0.032(3) 0.083(4) 0.080(4) 0.015(3) 0.008(3) 0.028(3)
C83 0.043(3) 0.056(3) 0.067(3) 0.031(3) -0.003(3) -0.008(3)
C84 0.027(3) 0.047(3) 0.052(3) 0.004(2) 0.005(2) 0.015(2)
C85 0.042(3) 0.042(3) 0.108(5) 0.009(3) 0.014(3) 0.010(2)
C56 0.23(3) 0.071(10) 0.016(5) 0.001(5) -0.007(9) 0.047(12)
C57 0.059(9) 0.19(2) 0.044(8) -0.049(11) -0.023(7) 0.023(11)
C96 0.0162(18) 0.0225(18) 0.0257(18) 0.0145(15) 0.0007(14) 0.0009(14)
C53 0.057(5) 0.035(4) 0.039(4) 0.010(3) -0.018(3) 0.017(3)

loop_
_atom_type_symbol
_atom_type_description
_atom_type_scat_dispersion_real
_atom_type_scat_dispersion_imag
_atom_type_scat_source
C C 0.0033 0.0016 'International Tables Vol C Tables 4.2.6.8 and 6.1.1.4'
H H 0.0000 0.0000 'International Tables Vol C Tables 4.2.6.8 and 6.1.1.4'
N N 0.0061 0.0033 'International Tables Vol C Tables 4.2.6.8 and 6.1.1.4'
O O 0.0106 0.0060 'International Tables Vol C Tables 4.2.6.8 and 6.1.1.4'
Ni Ni 0.3393 1.1124 'International Tables Vol C Tables 4.2.6.8 and 6.1.1.4'
Br Br -0.2901 2.4595 'International Tables Vol C Tables 4.2.6.8 and 6.1.1.4'

loop_
_geom_angle_atom_site_label_1
_geom_angle_atom_site_label_2
_geom_angle_atom_site_label_3
_geom_angle
O4 Ni1 N3 96.05(11)
O4 Ni1 O3 81.28(10)
N3 Ni1 O3 113.92(11)
O4 Ni1 N4 89.35(10)
N3 Ni1 N4 80.32(12)
O3 Ni1 N4 163.57(11)
O4 Ni1 Br2 167.60(7)
N3 Ni1 Br2 96.25(8)
O3 Ni1 Br2 92.31(7)
N4 Ni1 Br2 94.24(8)
N1 Ni2 O1 94.62(11)
N1 Ni2 O2 97.26(11)
O1 Ni2 O2 80.51(9)
N1 Ni2 N5 174.87(13)
O1 Ni2 N5 89.59(14)
O2 Ni2 N5 86.31(12)
N1 Ni2 N2 79.74(12)
O1 Ni2 N2 90.23(10)
O2 Ni2 N2 170.05(10)
N5 Ni2 N2 97.35(13)
N1 Ni2 Br1 87.46(8)
O1 Ni2 Br1 174.65(7)
O2 Ni2 Br1 94.34(7)
N5 Ni2 Br1 88.60(12)
N2 Ni2 Br1 95.00(8)
C53 N5 C92 50.2(11)
C53 N5 Ni2 160.3(6)
C92 N5 Ni2 148.9(12)
C2 O1 Ni2 113.1(2)
C2 O3 Ni1 113.3(2)
C1 O2 Ni2 112.0(2)
C1 O4 Ni1 113.3(2)
C29 N3 C28 118.8(3)
C29 N3 Ni1 114.5(2)
C28 N3 Ni1 126.5(2)
C4 N1 C21 118.4(3)
C4 N1 Ni2 114.4(3)
C21 N1 Ni2 127.1(2)
C8 N2 C3 117.9(3)
C8 N2 Ni2 133.2(2)
C3 N2 Ni2 108.9(2)
C96 N4 C30 118.6(3)
C96 N4 Ni1 130.7(2)
C30 N4 Ni1 110.7(2)
C46 C47 H47A 109.5
C46 C47 H47B 109.5
H47A C47 H47B 109.5
C46 C47 H47C 109.5
H47A C47 H47C 109.5
H47B C47 H47C 109.5
C46 C58 H58A 109.5
C46 C58 H58B 109.5
H58A C58 H58B 109.5
C46 C58 H58C 109.5
H58A C58 H58C 109.5
H58B C58 H58C 109.5
C81 O5 C82 116.4(4)
N3 C28 C26 108.3(3)
N3 C28 H28A 110.0
C26 C28 H28A 110.0
N3 C28 H28B 110.0
C26 C28 H28B 110.0
H28A C28 H28B 108.4
C27 C26 C25 119.9(3)
C27 C26 C28 120.5(3)
C25 C26 C28 119.3(3)
C24 C25 C26 119.6(3)
C24 C25 H25 120.2
C26 C25 H25 120.2
C25 C24 C50 120.2(3)
C25 C24 H24 119.9
C50 C24 H24 119.9
C24 C50 C23 119.9(3)
C24 C50 C21 119.6(3)
C23 C50 C21 120.4(3)
N1 C21 C50 110.2(3)
N1 C21 H21A 109.6
C50 C21 H21A 109.6
N1 C21 H21B 109.6
C50 C21 H21B 109.6
H21A C21 H21B 108.1
N2 C8 C7 121.3(3)
N2 C8 C9 123.1(4)
C7 C8 C9 115.6(4)
C10 C9 C14 120.4(4)
C10 C9 C8 118.6(4)
C14 C9 C8 120.5(4)
C11 C10 C9 117.9(4)
C11 C10 C15 121.4(4)
C9 C10 C15 120.6(4)
C12 C11 C10 122.6(4)
C12 C11 H11 118.7
C10 C11 H11 118.7
C13 C12 C11 117.8(4)
C13 C12 C17 119.7(5)
C11 C12 C17 122.5(5)
C56 C17 C18 119.6(10)
C57 C17 C18 116.9(10)
C56 C17 C12 120.2(7)
C57 C17 C12 115.8(8)
C18 C17 C12 111.3(5)
C56 C17 H17 100.0
C18 C17 H17 100.0
C12 C17 H17 100.0
C17 C18 H18A 109.5
C17 C18 H18B 109.5
H18A C18 H18B 109.5
C17 C18 H18C 109.5
H18A C18 H18C 109.5
H18B C18 H18C 109.5
C12 C13 C14 122.8(5)
C12 C13 H13 118.6
C14 C13 H13 118.6
C13 C14 C9 118.4(5)
C13 C14 C54 119.4(5)
C9 C14 C54 122.2(4)
C55 C54 C14 110.8(6)
C55 C54 C20 113.4(7)
C14 C54 C20 111.1(7)
C55 C54 H54 107.1
C14 C54 H54 107.1
C20 C54 H54 107.1
C54 C20 H20A 109.5
C54 C20 H20B 109.5
H20A C20 H20B 109.5
C54 C20 H20C 109.5
H20A C20 H20C 109.5
H20B C20 H20C 109.5
C54 C55 H55A 109.5
C54 C55 H55B 109.5
H55A C55 H55B 109.5
C54 C55 H55C 109.5
H55A C55 H55C 109.5
H55B C55 H55C 109.5
C10 C15 C16 111.1(4)
C10 C15 C52 112.7(4)
C16 C15 C52 109.8(3)
C10 C15 H15 107.7
C16 C15 H15 107.7
C52 C15 H15 107.7
C15 C16 H16A 109.5
C15 C16 H16B 109.5
H16A C16 H16B 109.5
C15 C16 H16C 109.5
H16A C16 H16C 109.5
H16B C16 H16C 109.5
C15 C52 H52A 109.5
C15 C52 H52B 109.5
H52A C52 H52B 109.5
C15 C52 H52C 109.5
H52A C52 H52C 109.5
H52B C52 H52C 109.5
C6 C7 C8 120.1(4)
C6 C7 H7 119.9
C8 C7 H7 119.9
C5 C6 C7 118.8(4)
C5 C6 H6 120.6
C7 C6 H6 120.6
C3 C5 C6 118.5(3)
C3 C5 H5 120.7
C6 C5 H5 120.7
N2 C3 C5 123.3(3)
N2 C3 C4 116.9(3)
C5 C3 C4 119.8(3)
N1 C4 C3 120.0(3)
N1 C4 H4 120.0
C3 C4 H4 120.0
O1 C2 O3 127.4(3)
O1 C2 C1 116.7(3)
O3 C2 C1 116.0(3)
O2 C1 O4 126.8(3)
O2 C1 C2 117.2(3)
O4 C1 C2 116.0(3)
C27 C23 C50 119.7(4)
C27 C23 H23 120.1
C50 C23 H23 120.1
C23 C27 C26 120.3(3)
C23 C27 H27 119.9
C26 C27 H27 119.9
N3 C29 C30 118.4(3)
N3 C29 H29 120.8
C30 C29 H29 120.8
N4 C30 C31 123.4(3)
N4 C30 C29 116.0(3)
C31 C30 C29 120.7(3)
C32 C33 C96 120.2(4)
C32 C33 H33 119.9
C96 C33 H33 119.9
C33 C32 C31 119.0(4)
C33 C32 H32 120.5
C31 C32 H32 120.5
C32 C31 C30 118.0(4)
C32 C31 H31 121.0
C30 C31 H31 121.0
C39 C34 C35 121.0(4)
C39 C34 C96 119.1(3)
C35 C34 C96 119.8(3)
C36 C35 C34 118.6(4)
C36 C35 C43 120.3(4)
C34 C35 C43 121.0(4)
C37 C36 C35 121.3(4)
C37 C36 H36 119.3
C35 C36 H36 119.3
C36 C37 C38 118.9(4)
C36 C37 C46 120.3(5)
C38 C37 C46 120.8(5)
C47 C46 C58 126.1(7)
C47 C46 C37 116.2(5)
C58 C46 C37 112.8(5)
C47 C46 H46 97.4
C58 C46 H46 97.4
C37 C46 H46 97.4
C37 C38 C39 122.9(4)
C37 C38 H38 118.6
C39 C38 H38 118.6
C38 C39 C34 117.3(4)
C38 C39 C40 121.7(4)
C34 C39 C40 121.0(3)
C42 C40 C39 113.3(4)
C42 C40 C41 108.9(3)
C39 C40 C41 111.5(3)
C42 C40 H40 107.6
C39 C40 H40 107.6
C41 C40 H40 107.6
C40 C41 H41A 109.5
C40 C41 H41B 109.5
H41A C41 H41B 109.5
C40 C41 H41C 109.5
H41A C41 H41C 109.5
H41B C41 H41C 109.5
C40 C42 H42A 109.5
C40 C42 H42B 109.5
H42A C42 H42B 109.5
C40 C42 H42C 109.5
H42A C42 H42C 109.5
H42B C42 H42C 109.5
C35 C43 C44 114.0(4)
C35 C43 C45 110.3(3)
C44 C43 C45 108.8(4)
C35 C43 H43 107.8
C44 C43 H43 107.8
C45 C43 H43 107.8
C43 C45 H45A 109.5
C43 C45 H45B 109.5
H45A C45 H45B 109.5
C43 C45 H45C 109.5
H45A C45 H45C 109.5
H45B C45 H45C 109.5
C43 C44 H44A 109.5
C43 C44 H44B 109.5
H44A C44 H44B 109.5
C43 C44 H44C 109.5
H44A C44 H44C 109.5
H44B C44 H44C 109.5
C81 C80 H80A 109.5
C81 C80 H80B 109.5
H80A C80 H80B 109.5
C81 C80 H80C 109.5
H80A C80 H80C 109.5
H80B C80 H80C 109.5
O5 C81 C80 116.3(6)
O5 C81 H81A 108.2
C80 C81 H81A 108.2
O5 C81 H81B 108.2
C80 C81 H81B 108.2
H81A C81 H81B 107.4
O5 C82 C83 114.1(5)
O5 C82 H82A 108.7
C83 C82 H82A 108.7
O5 C82 H82B 108.7
C83 C82 H82B 108.7
H82A C82 H82B 107.6
C82 C83 H83A 109.5
C82 C83 H83B 109.5
H83A C83 H83B 109.5
C82 C83 H83C 109.5
H83A C83 H83C 109.5
H83B C83 H83C 109.5
N6 C84 C85 179.5(6)
C84 C85 H85A 109.5
C84 C85 H85B 109.5
H85A C85 H85B 109.5
C84 C85 H85C 109.5
H85A C85 H85C 109.5
H85B C85 H85C 109.5
C17 C56 H56A 109.5
C17 C56 H56B 109.5
H56A C56 H56B 109.5
C17 C56 H56C 109.5
H56A C56 H56C 109.5
H56B C56 H56C 109.5
C17 C57 H57A 109.5
C17 C57 H57B 109.5
H57A C57 H57B 109.5
C17 C57 H57C 109.5
H57A C57 H57C 109.5
H57B C57 H57C 109.5
N4 C96 C33 120.8(3)
N4 C96 C34 118.6(3)
C33 C96 C34 120.5(3)
C92 C53 N5 65.7(13)
C92 C53 C61 116.6(16)
N5 C53 C61 177.7(9)
C53 C92 N5 64.1(14)
C53 C92 C93 105(2)
N5 C92 C93 169(3)

loop_
_geom_bond_atom_site_label_1
_geom_bond_atom_site_label_2
_geom_bond_distance
Br2 Ni1 2.4255(6)
Br1 Ni2 2.5159(6)
Ni1 O4 2.029(2)
Ni1 N3 2.033(3)
Ni1 O3 2.033(2)
Ni1 N4 2.095(3)
Ni2 N1 2.063(3)
Ni2 O1 2.064(3)
Ni2 O2 2.081(2)
Ni2 N5 2.096(4)
Ni2 N2 2.170(3)
N5 C53 1.179(7)
N5 C92 1.19(2)
O1 C2 1.248(4)
O3 C2 1.253(4)
O2 C1 1.250(4)
O4 C1 1.255(4)
N3 C29 1.272(5)
N3 C28 1.462(5)
N1 C4 1.262(5)
N1 C21 1.469(5)
N2 C8 1.341(5)
N2 C3 1.363(5)
N4 C96 1.340(5)
N4 C30 1.351(5)
C47 C46 1.354(9)
C47 H47A 0.9800
C47 H47B 0.9800
C47 H47C 0.9800
C58 C46 1.428(8)
C58 H58A 0.9800
C58 H58B 0.9800
C58 H58C 0.9800
O5 C81 1.389(7)
O5 C82 1.395(6)
N6 C84 1.131(7)
C28 C26 1.502(5)
C28 H28A 0.9900
C28 H28B 0.9900
C26 C27 1.385(5)
C26 C25 1.395(5)
C25 C24 1.381(5)
C25 H25 0.9500
C24 C50 1.385(5)
C24 H24 0.9500
C50 C23 1.393(5)
C50 C21 1.497(5)
C21 H21A 0.9900
C21 H21B 0.9900
C8 C7 1.395(6)
C8 C9 1.494(5)
C9 C10 1.402(5)
C9 C14 1.406(6)
C10 C11 1.391(6)
C10 C15 1.511(6)
C11 C12 1.391(7)
C11 H11 0.9500
C12 C13 1.365(7)
C12 C17 1.523(6)
C17 C56 1.341(14)
C17 C57 1.411(15)
C17 C18 1.487(8)
C17 H17 1.0000
C18 H18A 0.9800
C18 H18B 0.9800
C18 H18C 0.9800
C13 C14 1.389(7)
C13 H13 0.9500
C14 C54 1.526(7)
C54 C55 1.502(13)
C54 C20 1.545(11)
C54 H54 1.0000
C20 H20A 0.9800
C20 H20B 0.9800
C20 H20C 0.9800
C55 H55A 0.9800
C55 H55B 0.9800
C55 H55C 0.9800
C15 C16 1.527(6)
C15 C52 1.534(6)
C15 H15 1.0000
C16 H16A 0.9800
C16 H16B 0.9800
C16 H16C 0.9800
C52 H52A 0.9800
C52 H52B 0.9800
C52 H52C 0.9800
C7 C6 1.381(6)
C7 H7 0.9500
C6 C5 1.381(6)
C6 H6 0.9500
C5 C3 1.376(5)
C5 H5 0.9500
C3 C4 1.463(5)
C4 H4 0.9500
C2 C1 1.545(5)
C23 C27 1.378(5)
C23 H23 0.9500
C27 H27 0.9500
C29 C30 1.464(5)
C29 H29 0.9500
C30 C31 1.389(5)
C33 C32 1.380(6)
C33 C96 1.402(5)
C33 H33 0.9500
C32 C31 1.384(6)
C32 H32 0.9500
C31 H31 0.9500
C34 C39 1.406(5)
C34 C35 1.407(6)
C34 C96 1.489(5)
C35 C36 1.395(6)
C35 C43 1.517(6)
C36 C37 1.373(7)
C36 H36 0.9500
C37 C38 1.382(7)
C37 C46 1.522(6)
C46 H46 1.0000
C38 C39 1.387(6)
C38 H38 0.9500
C39 C40 1.524(6)
C40 C42 1.522(5)
C40 C41 1.535(6)
C40 H40 1.0000
C41 H41A 0.9800
C41 H41B 0.9800
C41 H41C 0.9800
C42 H42A 0.9800
C42 H42B 0.9800
C42 H42C 0.9800
C43 C44 1.537(6)
C43 C45 1.538(6)
C43 H43 1.0000
C45 H45A 0.9800
C45 H45B 0.9800
C45 H45C 0.9800
C44 H44A 0.9800
C44 H44B 0.9800
C44 H44C 0.9800
C80 C81 1.393(9)
C80 H80A 0.9800
C80 H80B 0.9800
C80 H80C 0.9800
C81 H81A 0.9900
C81 H81B 0.9900
C82 C83 1.454(8)
C82 H82A 0.9900
C82 H82B 0.9900
C83 H83A 0.9800
C83 H83B 0.9800
C83 H83C 0.9800
C84 C85 1.462(8)
C85 H85A 0.9800
C85 H85B 0.9800
C85 H85C 0.9800
C56 H56A 0.9800
C56 H56B 0.9800
C56 H56C 0.9800
C57 H57A 0.9800
C57 H57B 0.9800
C57 H57C 0.9800
C53 C92 1.01(2)
C53 C61 1.506(13)
C93 C92 1.50(4)

loop_
_geom_torsion_atom_site_label_1
_geom_torsion_atom_site_label_2
_geom_torsion_atom_site_label_3
_geom_torsion_atom_site_label_4
_geom_torsion
C29 N3 C28 C26 115.4(4)
Ni1 N3 C28 C26 -59.6(4)
N3 C28 C26 C27 115.1(4)
N3 C28 C26 C25 -58.7(4)
C27 C26 C25 C24 -4.6(5)
C28 C26 C25 C24 169.2(3)
C26 C25 C24 C50 0.8(5)
C25 C24 C50 C23 4.2(5)
C25 C24 C50 C21 -172.5(3)
C4 N1 C21 C50 116.2(4)
Ni2 N1 C21 C50 -68.4(4)
C24 C50 C21 N1 129.3(3)
C23 C50 C21 N1 -47.4(5)
C3 N2 C8 C7 -1.7(5)
Ni2 N2 C8 C7 176.7(3)
C3 N2 C8 C9 176.1(3)
Ni2 N2 C8 C9 -5.5(5)
N2 C8 C9 C10 -92.9(5)
C7 C8 C9 C10 85.0(5)
N2 C8 C9 C14 95.5(6)
C7 C8 C9 C14 -86.6(5)
C14 C9 C10 C11 1.7(7)
C8 C9 C10 C11 -170.0(4)
C14 C9 C10 C15 -179.7(5)
C8 C9 C10 C15 8.6(6)
C9 C10 C11 C12 0.5(7)
C15 C10 C11 C12 -178.1(4)
C10 C11 C12 C13 -2.5(8)
C10 C11 C12 C17 176.4(5)
C13 C12 C17 C56 -51.1(18)
C11 C12 C17 C56 130.1(16)
C13 C12 C17 C57 -127.2(17)
C11 C12 C17 C57 54.0(17)
C13 C12 C17 C18 96.1(7)
C11 C12 C17 C18 -82.7(8)
C11 C12 C13 C14 2.4(10)
C17 C12 C13 C14 -176.4(6)
C12 C13 C14 C9 -0.4(10)
C12 C13 C14 C54 177.1(7)
C10 C9 C14 C13 -1.7(9)
C8 C9 C14 C13 169.8(5)
C10 C9 C14 C54 -179.1(6)
C8 C9 C14 C54 -7.6(9)
C13 C14 C54 C55 -72.1(8)
C9 C14 C54 C55 105.3(7)
C13 C14 C54 C20 54.9(9)
C9 C14 C54 C20 -127.8(7)
C11 C10 C15 C16 78.3(5)
C9 C10 C15 C16 -100.3(4)
C11 C10 C15 C52 -45.3(5)
C9 C10 C15 C52 136.1(4)
N2 C8 C7 C6 2.3(6)
C9 C8 C7 C6 -175.6(3)
C8 C7 C6 C5 -0.8(6)
C7 C6 C5 C3 -1.3(5)
C8 N2 C3 C5 -0.4(5)
Ni2 N2 C3 C5 -179.2(3)
C8 N2 C3 C4 179.0(3)
Ni2 N2 C3 C4 0.2(4)
C6 C5 C3 N2 1.9(5)
C6 C5 C3 C4 -177.5(3)
C21 N1 C4 C3 178.6(3)
Ni2 N1 C4 C3 2.6(4)
N2 C3 C4 N1 -2.0(5)
C5 C3 C4 N1 177.5(3)
Ni2 O1 C2 O3 -177.0(3)
Ni2 O1 C2 C1 2.3(4)
Ni1 O3 C2 O1 176.6(3)
Ni1 O3 C2 C1 -2.6(4)
Ni2 O2 C1 O4 171.9(3)
Ni2 O2 C1 C2 -7.0(4)
Ni1 O4 C1 O2 178.4(3)
Ni1 O4 C1 C2 -2.7(4)
O1 C2 C1 O2 3.4(5)
O3 C2 C1 O2 -177.2(3)
O1 C2 C1 O4 -175.7(3)
O3 C2 C1 O4 3.7(5)
C24 C50 C23 C27 -5.4(6)
C21 C50 C23 C27 171.3(3)
C50 C23 C27 C26 1.6(6)
C25 C26 C27 C23 3.4(5)
C28 C26 C27 C23 -170.3(3)
C28 N3 C29 C30 -178.1(3)
Ni1 N3 C29 C30 -2.5(4)
C96 N4 C30 C31 0.9(5)
Ni1 N4 C30 C31 -176.8(3)
C96 N4 C30 C29 -179.1(3)
Ni1 N4 C30 C29 3.2(4)
N3 C29 C30 N4 -0.6(5)
N3 C29 C30 C31 179.4(3)
C96 C33 C32 C31 -0.5(6)
C33 C32 C31 C30 -0.4(5)
N4 C30 C31 C32 0.3(5)
C29 C30 C31 C32 -179.7(3)
C39 C34 C35 C36 -2.4(5)
C96 C34 C35 C36 -179.4(3)
C39 C34 C35 C43 174.4(3)
C96 C34 C35 C43 -2.5(5)
C34 C35 C36 C37 1.1(6)
C43 C35 C36 C37 -175.8(4)
C35 C36 C37 C38 0.8(6)
C35 C36 C37 C46 -178.2(4)
C36 C37 C46 C47 -118.0(9)
C38 C37 C46 C47 63.0(11)
C36 C37 C46 C58 85.4(8)
C38 C37 C46 C58 -93.6(7)
C36 C37 C38 C39 -1.4(6)
C46 C37 C38 C39 177.6(4)
C37 C38 C39 C34 0.1(6)
C37 C38 C39 C40 176.4(4)
C35 C34 C39 C38 1.8(5)
C96 C34 C39 C38 178.9(3)
C35 C34 C39 C40 -174.5(3)
C96 C34 C39 C40 2.5(5)
C38 C39 C40 C42 33.9(5)
C34 C39 C40 C42 -149.9(4)
C38 C39 C40 C41 -89.4(4)
C34 C39 C40 C41 86.8(4)
C36 C35 C43 C44 -36.5(5)
C34 C35 C43 C44 146.6(4)
C36 C35 C43 C45 86.2(5)
C34 C35 C43 C45 -90.6(5)
C82 O5 C81 C80 180.0(7)
C81 O5 C82 C83 -177.8(6)
C30 N4 C96 C33 -1.9(5)
Ni1 N4 C96 C33 175.3(3)
C30 N4 C96 C34 178.7(3)
Ni1 N4 C96 C34 -4.1(5)
C32 C33 C96 N4 1.7(6)
C32 C33 C96 C34 -178.9(4)
C39 C34 C96 N4 87.3(4)
C35 C34 C96 N4 -95.6(4)
C39 C34 C96 C33 -92.1(4)
C35 C34 C96 C33 85.0(5)
Ni2 N5 C53 C92 168.6(17)
C61 C53 C92 N5 -179.5(8)
N5 C53 C92 C93 -177(2)
C61 C53 C92 C93 4(2)
Ni2 N5 C92 C53 -172.6(11)
C53 N5 C92 C93 17(12)
Ni2 N5 C92 C93 -155(11)
